data_1572623
loop_
_publ_author_name
'Chen, Ting-An'
'Staples, Richard J.'
'Warren, Timothy H.'

_publ_section_title
;
 Copper catalyzed benzylic sp<sup>3</sup> C-H alkenylation.
;
_journal_issue 42
_journal_name_full 'Chemical science'
_journal_page_first 17685
_journal_page_last 17690
_journal_paper_doi 10.1039/d4sc03430a
_journal_volume 15
_journal_year 2024
_chemical_formula_moiety 'C24 H26 B Cl4 Cu N2 O2'
_chemical_formula_sum 'C24 H26 B Cl4 Cu N2 O2'
_chemical_formula_weight 590.62
_space_group_crystal_system monoclinic
_space_group_IT_number 14
_space_group_name_Hall '-P 2ybc'
_space_group_name_H-M_alt 'P 1 21/c 1'
_atom_sites_solution_hydrogens geom
_atom_sites_solution_primary dual
_audit_creation_date 2024-01-26
_audit_creation_method
;
Olex2 1.5
(compiled 2023.08.24 svn.re1ec1418 for OlexSys, GUI svn.r6817)
;
_audit_update_record
;
2024-01-26 deposited with the CCDC.	2024-09-16 downloaded from the CCDC.
;
_cell_angle_alpha 90
_cell_angle_beta 103.3650(10)
_cell_angle_gamma 90
_cell_formula_units_Z 4
_cell_length_a 9.81870(10)
_cell_length_b 13.46770(10)
_cell_length_c 20.27360(10)
_cell_measurement_reflns_used 30230
_cell_measurement_temperature 100.01(10)
_cell_measurement_theta_max 79.8350
_cell_measurement_theta_min 3.9540
_cell_volume 2608.28(4)
_computing_cell_refinement 'CrysAlisPro 1.171.42.93a (Rigaku OD, 2023)'
_computing_data_collection 'CrysAlisPro 1.171.42.93a (Rigaku OD, 2023)'
_computing_data_reduction 'CrysAlisPro 1.171.42.93a (Rigaku OD, 2023)'
_computing_molecular_graphics
;
O. V. Dolomanov, L. J. Bourhis, R. J. Gildea, J. A. K. Howard and H. Puschmann,
OLEX2: a complete structure solution, refinement and analysis program.
J. Appl. Cryst. (2009). 42, 339-341.
;
_computing_publication_material
;
O. V. Dolomanov, L. J. Bourhis, R. J. Gildea, J. A. K. Howard and H. Puschmann,
OLEX2: a complete structure solution, refinement and analysis program.
J. Appl. Cryst. (2009). 42, 339-341.
;
_computing_structure_refinement 'SHELXL 2018/3 (Sheldrick, 2015)'
_computing_structure_solution 'SHELXT 2018/2 (Sheldrick, 2018)'
_diffrn_ambient_environment N~2~
_diffrn_ambient_temperature 100.01(10)
_diffrn_detector 'Hybrid Pixel Array Detector'
_diffrn_detector_area_resol_mean 10.0000
_diffrn_detector_type HyPix
_diffrn_measured_fraction_theta_full 1.000
_diffrn_measured_fraction_theta_max 0.992
_diffrn_measurement_details
;
List of Runs (angles in degrees, time in seconds):

  # Type    Start    End  Width  t~exp~   \w     \q     \k     \f   Frames
#--------------------------------------------------------------------------
  1  \w    -39.00  28.00   0.50    0.05    --  -47.10  19.00 150.00  134
  2  \w    -70.00  16.00   0.50    0.05    --  -47.10  77.00  90.00  172
  3  \w    -47.00  26.00   0.50    0.05    --  -47.10  37.00   0.00  146
  4  \w    -47.00  26.00   0.50    0.05    --  -47.10  37.00-120.00  146
  5  \w     35.00 120.00   0.50    0.05    --   47.10  37.00-180.00  170
  6  \w     35.00 119.00   0.50    0.05    --   47.10  45.00-103.64  168
  7  \w     35.00 119.00   0.50    0.05    --   47.10  45.00  29.78  168
  8  \w     35.00 120.00   0.50    0.05    --   47.10  37.00  90.00  170
  9  \w     34.00 119.00   0.50    0.05    --   47.10  47.00 122.69  170
 10  \w     35.00 119.00   0.50    0.05    --   47.10  45.00 -16.37  168
 11  \w    110.00 178.00   0.50    0.20    --  113.25  77.00-180.00  136
 12  \w    101.00 178.00   0.50    0.20    --  113.25  45.00-180.00  154
 13  \w    106.00 178.00   0.50    0.20    --  113.25  61.00-150.00  144
 14  \w    101.00 178.00   0.50    0.20    --  113.25  45.00-120.00  154
 15  \w    101.00 178.00   0.50    0.20    --  113.25  45.00 -90.00  154
 16  \w    101.00 178.00   0.50    0.20    --  113.25  30.00 -30.00  154
 17  \w    101.00 178.00   0.50    0.20    --  113.25  30.00  30.00  154
 18  \w    101.00 178.00   0.50    0.20    --  113.25  45.00  90.00  154
 19  \w    101.00 178.00   0.50    0.20    --  113.25  30.00 120.00  154
 20  \w    100.00 178.00   0.50    0.20    --  113.25  15.00-180.00  156
 21  \w     42.00 104.00   0.50    0.20    --  113.25 -94.00-180.00  124
 22  \w     36.00  93.00   0.50    0.05    --   47.10-125.00-180.00  114
 23  \w     44.00 108.00   0.50    0.20    --  113.25-125.00-180.00  128
 24  \w     44.00 108.00   0.50    0.20    --  113.25-125.00 -30.00  128
 25  \w     44.00 108.00   0.50    0.20    --  113.25-125.00  30.00  128
 26  \w     44.00 108.00   0.50    0.20    --  113.25-125.00   0.00  128
 27  \w     43.00 105.00   0.50    0.20    --  113.25-105.00 -18.24  124
 28  \w     44.00 108.00   0.50    0.20    --  113.25-125.00  60.00  128
 29  \w     43.00 104.00   0.50    0.20    --  113.25 -96.00 141.83  122
 30  \w     44.00 108.00   0.50    0.20    --  113.25-125.00 150.00  128
 31  \w     42.00 104.00   0.50    0.20    --  113.25 -94.00 150.00  124
 32  \w     42.00 104.00   0.50    0.20    --  113.25 -94.00  90.00  124
 33  \w     42.00 104.00   0.50    0.20    --  113.25 -94.00  30.00  124
 34  \w     42.00 104.00   0.50    0.20    --  113.25 -94.00  60.00  124
 35  \w     42.00 104.00   0.50    0.20    --  113.25 -94.00 -90.00  124
 36  \w     42.00 104.00   0.50    0.20    --  113.25 -94.00-120.00  124
 37  \w     42.00 104.00   0.50    0.20    --  113.25 -94.00-150.00  124
 38  \w     42.00  94.00   0.50    0.20    --  113.25 -77.00-120.00  104
 39  \w     42.00  94.00   0.50    0.20    --  113.25 -77.00-180.00  104
 40  \w     42.00  94.00   0.50    0.20    --  113.25 -77.00  30.00  104
 41  \w     42.00  94.00   0.50    0.20    --  113.25 -77.00  60.00  104
 42  \w     42.00  69.00   0.50    0.20    --  113.25 -61.00  90.00   54
 43  \w     42.00  94.00   0.50    0.20    --  113.25 -77.00 150.00  104
 44  \w     42.00  69.00   0.50    0.20    --  113.25 -61.00   0.00   54
 45  \w     42.00  69.00   0.50    0.20    --  113.25 -61.00 -60.00   54
 46  \w    -70.00 -19.00   0.50    0.20    --  -91.75  61.00 -90.00  102
 47  \w    -70.00 -19.00   0.50    0.20    --  -91.75  61.00   0.00  102
 48  \w    -70.00 -19.00   0.50    0.20    --  -91.75  61.00  60.00  102
;
_diffrn_measurement_device 'four-circle diffractometer'
_diffrn_measurement_device_type 'XtaLAB Synergy, Dualflex, HyPix'
_diffrn_measurement_method '\w scans'
_diffrn_orient_matrix_type 'CrysAlisPro convention (1999,Acta A55,543-557)'
_diffrn_orient_matrix_UB_11 0.1274593000
_diffrn_orient_matrix_UB_12 0.0577369000
_diffrn_orient_matrix_UB_13 -0.0121024000
_diffrn_orient_matrix_UB_21 0.0465136000
_diffrn_orient_matrix_UB_22 -0.0922363000
_diffrn_orient_matrix_UB_23 -0.0340604000
_diffrn_orient_matrix_UB_31 -0.0871943000
_diffrn_orient_matrix_UB_32 0.0352274000
_diffrn_orient_matrix_UB_33 -0.0692354000
_diffrn_radiation_monochromator mirror
_diffrn_radiation_probe x-ray
_diffrn_radiation_type 'Cu K\a'
_diffrn_radiation_wavelength 1.54184
_diffrn_reflns_av_R_equivalents 0.0502
_diffrn_reflns_av_unetI/netI 0.0228
_diffrn_reflns_Laue_measured_fraction_full 1.000
_diffrn_reflns_Laue_measured_fraction_max 0.992
_diffrn_reflns_limit_h_max 12
_diffrn_reflns_limit_h_min -12
_diffrn_reflns_limit_k_max 17
_diffrn_reflns_limit_k_min -17
_diffrn_reflns_limit_l_max 24
_diffrn_reflns_limit_l_min -25
_diffrn_reflns_number 53838
_diffrn_reflns_point_group_measured_fraction_full 1.000
_diffrn_reflns_point_group_measured_fraction_max 0.992
_diffrn_reflns_theta_full 67.684
_diffrn_reflns_theta_max 80.380
_diffrn_reflns_theta_min 3.975
_diffrn_source 'micro-focus sealed X-ray tube'
_diffrn_source_current 1
_diffrn_source_type 'PhotonJet (Cu) X-ray Source'
_diffrn_source_voltage 50
_exptl_absorpt_coefficient_mu 5.153
_exptl_absorpt_correction_T_max 1.000
_exptl_absorpt_correction_T_min 0.382
_exptl_absorpt_correction_type gaussian
_exptl_absorpt_process_details
;
CrysAlisPro 1.171.42.93a (Rigaku Oxford Diffraction, 2023)
Numerical absorption correction based on gaussian integration over
a multifaceted crystal model
Empirical absorption correction using spherical harmonics,
implemented in SCALE3 ABSPACK scaling algorithm.
;
_exptl_crystal_colour colourless
_exptl_crystal_colour_primary colourless
_exptl_crystal_density_diffrn 1.504
_exptl_crystal_description irregular
_exptl_crystal_F_000 1208
_exptl_crystal_recrystallization_method 'used as recieved'
_exptl_crystal_size_max 0.23
_exptl_crystal_size_mid 0.15
_exptl_crystal_size_min 0.03
_refine_diff_density_max 0.352
_refine_diff_density_min -0.447
_refine_diff_density_rms 0.061
_refine_ls_extinction_method none
_refine_ls_goodness_of_fit_ref 1.075
_refine_ls_hydrogen_treatment constr
_refine_ls_matrix_type full
_refine_ls_number_parameters 311
_refine_ls_number_reflns 5673
_refine_ls_number_restraints 0
_refine_ls_restrained_S_all 1.075
_refine_ls_R_factor_all 0.0322
_refine_ls_R_factor_gt 0.0305
_refine_ls_shift/su_max 0.001
_refine_ls_shift/su_mean 0.000
_refine_ls_structure_factor_coef Fsqd
_refine_ls_weighting_details 'w=1/[\s^2^(Fo^2^)+(0.0387P)^2^+1.9234P] where P=(Fo^2^+2Fc^2^)/3'
_refine_ls_weighting_scheme calc
_refine_ls_wR_factor_gt 0.0803
_refine_ls_wR_factor_ref 0.0813
_reflns_Friedel_coverage 0.000
_reflns_number_gt 5318
_reflns_number_total 5673
_reflns_threshold_expression 'I > 2\s(I)'
_cod_data_source_file d4sc03430a2.cif
_cod_data_source_block tc_14_cl2nncu_prenylbester
_cod_depositor_comments 'Adding full bibliography for 1572623--1572624.cif.'
_cod_database_code 1572623
_shelx_shelxl_version_number 2018/3
_chemical_oxdiff_formula C24H26BCl4CuN2O2
_chemical_oxdiff_usercomment PhF/C5
_shelx_space_group_comment
;
The symmetry employed for this shelxl refinement is uniquely defined
by the following loop, which should always be used as a source of
symmetry information in preference to the above space-group names.
They are only intended as comments.
;
_shelx_estimated_absorpt_t_max 0.861
_shelx_estimated_absorpt_t_min 0.384
_olex2_refinement_description
;
1. Fixed Uiso
 At 1.2 times of:
  All C(H) groups, All C(H,H) groups
 At 1.5 times of:
  All C(H,H,H) groups
2.a Ternary CH refined with riding coordinates:
 C1(H1)
2.b Secondary CH2 refined with riding coordinates:
 C4(H4A,H4B), C5(H5A,H5B), C6(H6A,H6B)
2.c Aromatic/amide H refined with riding coordinates:
 C11(H11), C16(H16), C17(H17), C18(H18), C22(H22), C23(H23), C24(H24)
2.d Idealised Me refined as rotating group:
 C7(H7A,H7B,H7C), C8(H8A,H8B,H8C), C9(H9A,H9B,H9C), C13(H13A,H13B,H13C)
;
_olex2_diffrn_ambient_temperature_device 'Oxford Cryosystems'
_olex2_exptl_crystal_mounting_method 'The crystal was mounted on a nylon loop with paratone oil'
_olex2_submission_original_sample_id TC-14-(Cl2NNCu)-PrenylBester
_olex2_submission_special_instructions 'No special instructions were received'
_oxdiff_exptl_absorpt_empirical_details
;
Empirical correction (ABSPACK) includes:
- Absorption correction using spherical harmonics
- Frame scaling
- Detector area scaling
;
_oxdiff_exptl_absorpt_empirical_full_max 1.281
_oxdiff_exptl_absorpt_empirical_full_min 0.774

loop_
_space_group_symop_operation_xyz
'x, y, z'
'-x, y+1/2, -z+1/2'
'-x, -y, -z'
'x, -y-1/2, z-1/2'

loop_
_atom_site_label
_atom_site_type_symbol
_atom_site_fract_x
_atom_site_fract_y
_atom_site_fract_z
_atom_site_U_iso_or_equiv
_atom_site_adp_type
_atom_site_occupancy
_atom_site_site_symmetry_order
_atom_site_calc_flag
_atom_site_refinement_flags_posn
_atom_site_refinement_flags_adp
_atom_site_refinement_flags_occupancy
_atom_site_disorder_assembly
_atom_site_disorder_group
Cu1 Cu 0.67847(2) 0.70672(2) 0.63453(2) 0.01542(7) Uani 1 1 d . . . . .
Cl1 Cl 1.07079(5) 0.69570(4) 0.74736(2) 0.03609(13) Uani 1 1 d . . . . .
Cl2 Cl 0.61342(6) 0.46226(4) 0.71568(3) 0.04053(13) Uani 1 1 d . . . . .
Cl3 Cl 0.79528(4) 0.90361(3) 0.54136(2) 0.02349(10) Uani 1 1 d . . . . .
Cl4 Cl 0.40760(4) 0.61750(3) 0.45672(2) 0.02484(10) Uani 1 1 d . . . . .
O1 O 0.34303(13) 0.68612(9) 0.63064(7) 0.0244(3) Uani 1 1 d . . . . .
O2 O 0.31881(12) 0.83221(9) 0.56083(6) 0.0213(2) Uani 1 1 d . . . . .
N1 N 0.80790(14) 0.60012(10) 0.66700(7) 0.0168(3) Uani 1 1 d . . . . .
N2 N 0.68115(14) 0.69693(10) 0.53896(7) 0.0159(3) Uani 1 1 d . . . . .
C1 C 0.54238(17) 0.81185(12) 0.64654(8) 0.0185(3) Uani 1 1 d . . . . .
H1 H 0.563983 0.878872 0.630320 0.022 Uiso 1 1 calc R U . . .
C2 C 0.62144(18) 0.78816(13) 0.71119(8) 0.0199(3) Uani 1 1 d . . . . .
C4 C 0.20486(19) 0.65387(14) 0.59665(10) 0.0274(4) Uani 1 1 d . . . . .
H4A H 0.163709 0.614134 0.628264 0.033 Uiso 1 1 calc R U . . .
H4B H 0.210900 0.611082 0.557719 0.033 Uiso 1 1 calc R U . . .
C5 C 0.11145(19) 0.74210(15) 0.57172(10) 0.0286(4) Uani 1 1 d . . . . .
H5A H 0.018534 0.718823 0.546202 0.034 Uiso 1 1 calc R U . . .
H5B H 0.098159 0.781929 0.610795 0.034 Uiso 1 1 calc R U . . .
C6 C 0.17859(19) 0.80499(15) 0.52646(9) 0.0259(4) Uani 1 1 d . . . . .
H6A H 0.181012 0.767545 0.484729 0.031 Uiso 1 1 calc R U . . .
H6B H 0.122144 0.865734 0.513147 0.031 Uiso 1 1 calc R U . . .
C7 C 0.7432(2) 0.85380(14) 0.74379(9) 0.0272(4) Uani 1 1 d . . . . .
H7A H 0.817058 0.813238 0.772056 0.041 Uiso 1 1 calc R U . . .
H7B H 0.711681 0.903904 0.772007 0.041 Uiso 1 1 calc R U . . .
H7C H 0.779906 0.886837 0.708447 0.041 Uiso 1 1 calc R U . . .
C8 C 0.5677(2) 0.72512(14) 0.76105(9) 0.0253(4) Uani 1 1 d . . . . .
H8A H 0.505650 0.673513 0.736584 0.038 Uiso 1 1 calc R U . . .
H8B H 0.515654 0.766866 0.786316 0.038 Uiso 1 1 calc R U . . .
H8C H 0.646762 0.693956 0.792700 0.038 Uiso 1 1 calc R U . . .
C9 C 0.94638(19) 0.45284(14) 0.65490(9) 0.0252(4) Uani 1 1 d . . . . .
H9A H 1.032374 0.475530 0.686153 0.038 Uiso 1 1 calc R U . . .
H9B H 0.970429 0.414510 0.618096 0.038 Uiso 1 1 calc R U . . .
H9C H 0.893062 0.410892 0.679408 0.038 Uiso 1 1 calc R U . . .
C10 C 0.85912(16) 0.54144(12) 0.62573(8) 0.0174(3) Uani 1 1 d . . . . .
C11 C 0.83673(17) 0.55668(12) 0.55548(8) 0.0180(3) Uani 1 1 d . . . . .
H11 H 0.882891 0.511238 0.532162 0.022 Uiso 1 1 calc R U . . .
C12 C 0.75596(17) 0.62943(12) 0.51496(8) 0.0171(3) Uani 1 1 d . . . . .
C13 C 0.75795(19) 0.62968(14) 0.44048(9) 0.0245(4) Uani 1 1 d . . . . .
H13A H 0.665680 0.610182 0.413462 0.037 Uiso 1 1 calc R U . . .
H13B H 0.828608 0.582569 0.432626 0.037 Uiso 1 1 calc R U . . .
H13C H 0.780852 0.696466 0.427167 0.037 Uiso 1 1 calc R U . . .
C14 C 0.84271(18) 0.57848(13) 0.73710(8) 0.0205(3) Uani 1 1 d . . . . .
C15 C 0.95894(19) 0.62111(16) 0.78101(9) 0.0268(4) Uani 1 1 d . . . . .
C16 C 0.9896(2) 0.6053(2) 0.85046(10) 0.0392(5) Uani 1 1 d . . . . .
H16 H 1.069395 0.635408 0.878933 0.047 Uiso 1 1 calc R U . . .
C17 C 0.9023(2) 0.5453(2) 0.87772(10) 0.0411(5) Uani 1 1 d . . . . .
H17 H 0.921849 0.534578 0.925300 0.049 Uiso 1 1 calc R U . . .
C18 C 0.7879(3) 0.50101(16) 0.83657(11) 0.0365(5) Uani 1 1 d . . . . .
H18 H 0.728631 0.459436 0.855507 0.044 Uiso 1 1 calc R U . . .
C19 C 0.7591(2) 0.51725(14) 0.76718(10) 0.0271(4) Uani 1 1 d . . . . .
C20 C 0.59945(16) 0.76412(12) 0.49247(8) 0.0162(3) Uani 1 1 d . . . . .
C21 C 0.63923(17) 0.86312(13) 0.48834(8) 0.0185(3) Uani 1 1 d . . . . .
C22 C 0.55981(19) 0.93083(13) 0.44373(9) 0.0223(3) Uani 1 1 d . . . . .
H22 H 0.589480 0.997831 0.442662 0.027 Uiso 1 1 calc R U . . .
C23 C 0.43624(19) 0.89874(14) 0.40075(9) 0.0240(4) Uani 1 1 d . . . . .
H23 H 0.382179 0.943665 0.369084 0.029 Uiso 1 1 calc R U . . .
C24 C 0.39127(18) 0.80167(14) 0.40374(9) 0.0223(3) Uani 1 1 d . . . . .
H24 H 0.306686 0.779900 0.374322 0.027 Uiso 1 1 calc R U . . .
C25 C 0.47100(17) 0.73659(13) 0.45013(8) 0.0190(3) Uani 1 1 d . . . . .
B1 B 0.3934(2) 0.77287(14) 0.61136(9) 0.0188(4) Uani 1 1 d . . . . .

loop_
_atom_site_aniso_label
_atom_site_aniso_U_11
_atom_site_aniso_U_22
_atom_site_aniso_U_33
_atom_site_aniso_U_23
_atom_site_aniso_U_13
_atom_site_aniso_U_12
Cu1 0.01600(12) 0.01652(13) 0.01328(12) -0.00007(8) 0.00243(9) 0.00094(8)
Cl1 0.0249(2) 0.0580(3) 0.0245(2) -0.0069(2) 0.00407(17) -0.0146(2)
Cl2 0.0445(3) 0.0360(3) 0.0471(3) -0.0068(2) 0.0228(2) -0.0191(2)
Cl3 0.02091(19) 0.0227(2) 0.0261(2) 0.00014(15) 0.00380(15) -0.00582(15)
Cl4 0.0239(2) 0.0225(2) 0.0262(2) -0.00194(15) 0.00182(15) -0.00608(15)
O1 0.0232(6) 0.0210(6) 0.0277(6) 0.0020(5) 0.0031(5) -0.0026(5)
O2 0.0183(6) 0.0245(6) 0.0200(6) 0.0012(5) 0.0022(4) -0.0019(5)
N1 0.0169(6) 0.0178(6) 0.0148(6) 0.0018(5) 0.0019(5) 0.0008(5)
N2 0.0171(6) 0.0165(6) 0.0133(6) 0.0004(5) 0.0018(5) 0.0001(5)
C1 0.0203(8) 0.0164(7) 0.0196(8) -0.0015(6) 0.0063(6) 0.0023(6)
C2 0.0224(8) 0.0200(8) 0.0175(8) -0.0042(6) 0.0049(6) 0.0036(6)
C4 0.0244(9) 0.0261(9) 0.0319(10) -0.0026(7) 0.0071(7) -0.0080(7)
C5 0.0185(8) 0.0321(10) 0.0341(10) -0.0018(8) 0.0038(7) -0.0055(7)
C6 0.0201(8) 0.0312(10) 0.0236(9) -0.0003(7) -0.0009(7) -0.0009(7)
C7 0.0276(9) 0.0259(9) 0.0243(9) -0.0072(7) -0.0018(7) 0.0001(7)
C8 0.0305(9) 0.0289(9) 0.0175(8) 0.0020(7) 0.0079(7) 0.0067(7)
C9 0.0259(8) 0.0245(9) 0.0258(9) 0.0046(7) 0.0072(7) 0.0080(7)
C10 0.0147(7) 0.0159(7) 0.0213(8) 0.0020(6) 0.0036(6) -0.0004(6)
C11 0.0182(7) 0.0179(7) 0.0184(8) -0.0021(6) 0.0055(6) 0.0001(6)
C12 0.0162(7) 0.0187(8) 0.0169(7) -0.0013(6) 0.0050(6) -0.0026(6)
C13 0.0275(9) 0.0295(9) 0.0177(8) 0.0004(7) 0.0074(7) 0.0058(7)
C14 0.0209(8) 0.0227(8) 0.0184(8) 0.0056(6) 0.0055(6) 0.0068(6)
C15 0.0208(8) 0.0412(11) 0.0178(8) 0.0032(7) 0.0032(6) 0.0022(7)
C16 0.0309(10) 0.0656(15) 0.0186(9) 0.0028(9) 0.0010(8) 0.0089(10)
C17 0.0457(12) 0.0601(15) 0.0192(9) 0.0139(9) 0.0110(8) 0.0202(11)
C18 0.0488(12) 0.0338(11) 0.0340(11) 0.0152(9) 0.0244(10) 0.0129(9)
C19 0.0315(9) 0.0233(9) 0.0294(9) 0.0056(7) 0.0132(8) 0.0048(7)
C20 0.0178(7) 0.0182(7) 0.0129(7) 0.0005(6) 0.0042(6) 0.0014(6)
C21 0.0183(7) 0.0205(8) 0.0176(7) -0.0003(6) 0.0056(6) -0.0006(6)
C22 0.0274(9) 0.0197(8) 0.0223(8) 0.0046(6) 0.0109(7) 0.0022(7)
C23 0.0261(9) 0.0272(9) 0.0187(8) 0.0064(7) 0.0051(7) 0.0075(7)
C24 0.0193(8) 0.0300(9) 0.0160(8) -0.0002(6) 0.0011(6) 0.0021(7)
C25 0.0193(8) 0.0206(8) 0.0176(7) -0.0010(6) 0.0052(6) -0.0005(6)
B1 0.0200(8) 0.0196(9) 0.0182(8) -0.0016(7) 0.0070(7) 0.0022(7)

loop_
_atom_type_symbol
_atom_type_description
_atom_type_scat_dispersion_real
_atom_type_scat_dispersion_imag
_atom_type_scat_source
C C 0.0181 0.0091 'International Tables Vol C Tables 4.2.6.8 and 6.1.1.4'
H H 0.0000 0.0000 'International Tables Vol C Tables 4.2.6.8 and 6.1.1.4'
B B 0.0090 0.0039 'International Tables Vol C Tables 4.2.6.8 and 6.1.1.4'
Cl Cl 0.3639 0.7018 'International Tables Vol C Tables 4.2.6.8 and 6.1.1.4'
Cu Cu -1.9646 0.5888 'International Tables Vol C Tables 4.2.6.8 and 6.1.1.4'
N N 0.0311 0.0180 'International Tables Vol C Tables 4.2.6.8 and 6.1.1.4'
O O 0.0492 0.0322 'International Tables Vol C Tables 4.2.6.8 and 6.1.1.4'

loop_
_exptl_crystal_face_index_h
_exptl_crystal_face_index_k
_exptl_crystal_face_index_l
_exptl_crystal_face_perp_dist
-2 7 -6 0.0782
-1 -7 -7 0.0497
2 -7 7 0.0454
1 7 7 0.0859
-1 0 0 0.0158
1 0 0 0.0158

loop_
_geom_angle_atom_site_label_1
_geom_angle_atom_site_label_2
_geom_angle_atom_site_label_3
_geom_angle
_geom_angle_site_symmetry_1
_geom_angle_site_symmetry_3
_geom_angle_publ_flag
N1 Cu1 N2 97.45(6) . . ?
N1 Cu1 C1 153.01(6) . . ?
N1 Cu1 C2 114.01(6) . . ?
N2 Cu1 C1 109.39(6) . . ?
N2 Cu1 C2 147.77(6) . . ?
C1 Cu1 C2 39.97(7) . . ?
B1 O1 C4 119.12(14) . . ?
B1 O2 C6 119.97(14) . . ?
C10 N1 Cu1 122.82(11) . . ?
C10 N1 C14 118.10(14) . . ?
C14 N1 Cu1 118.93(11) . . ?
C12 N2 Cu1 123.08(11) . . ?
C12 N2 C20 118.02(13) . . ?
C20 N2 Cu1 118.90(10) . . ?
Cu1 C1 H1 113.6 . . ?
C2 C1 Cu1 73.18(10) . . ?
C2 C1 H1 113.6 . . ?
C2 C1 B1 127.58(16) . . ?
B1 C1 Cu1 106.73(11) . . ?
B1 C1 H1 113.6 . . ?
C1 C2 Cu1 66.85(9) . . ?
C1 C2 C7 119.25(16) . . ?
C1 C2 C8 123.61(16) . . ?
C7 C2 Cu1 108.21(12) . . ?
C8 C2 Cu1 113.62(12) . . ?
C8 C2 C7 113.64(15) . . ?
O1 C4 H4A 109.5 . . ?
O1 C4 H4B 109.5 . . ?
O1 C4 C5 110.73(15) . . ?
H4A C4 H4B 108.1 . . ?
C5 C4 H4A 109.5 . . ?
C5 C4 H4B 109.5 . . ?
C4 C5 H5A 109.9 . . ?
C4 C5 H5B 109.9 . . ?
H5A C5 H5B 108.3 . . ?
C6 C5 C4 109.12(16) . . ?
C6 C5 H5A 109.9 . . ?
C6 C5 H5B 109.9 . . ?
O2 C6 C5 110.63(15) . . ?
O2 C6 H6A 109.5 . . ?
O2 C6 H6B 109.5 . . ?
C5 C6 H6A 109.5 . . ?
C5 C6 H6B 109.5 . . ?
H6A C6 H6B 108.1 . . ?
C2 C7 H7A 109.5 . . ?
C2 C7 H7B 109.5 . . ?
C2 C7 H7C 109.5 . . ?
H7A C7 H7B 109.5 . . ?
H7A C7 H7C 109.5 . . ?
H7B C7 H7C 109.5 . . ?
C2 C8 H8A 109.5 . . ?
C2 C8 H8B 109.5 . . ?
C2 C8 H8C 109.5 . . ?
H8A C8 H8B 109.5 . . ?
H8A C8 H8C 109.5 . . ?
H8B C8 H8C 109.5 . . ?
H9A C9 H9B 109.5 . . ?
H9A C9 H9C 109.5 . . ?
H9B C9 H9C 109.5 . . ?
C10 C9 H9A 109.5 . . ?
C10 C9 H9B 109.5 . . ?
C10 C9 H9C 109.5 . . ?
N1 C10 C9 119.10(15) . . ?
N1 C10 C11 123.85(15) . . ?
C11 C10 C9 117.05(15) . . ?
C10 C11 H11 115.4 . . ?
C12 C11 C10 129.14(15) . . ?
C12 C11 H11 115.4 . . ?
N2 C12 C11 123.33(15) . . ?
N2 C12 C13 119.92(15) . . ?
C11 C12 C13 116.75(14) . . ?
C12 C13 H13A 109.5 . . ?
C12 C13 H13B 109.5 . . ?
C12 C13 H13C 109.5 . . ?
H13A C13 H13B 109.5 . . ?
H13A C13 H13C 109.5 . . ?
H13B C13 H13C 109.5 . . ?
C15 C14 N1 121.86(16) . . ?
C15 C14 C19 116.07(16) . . ?
C19 C14 N1 122.00(16) . . ?
C14 C15 Cl1 118.93(13) . . ?
C16 C15 Cl1 118.57(16) . . ?
C16 C15 C14 122.50(19) . . ?
C15 C16 H16 120.4 . . ?
C17 C16 C15 119.1(2) . . ?
C17 C16 H16 120.4 . . ?
C16 C17 H17 119.8 . . ?
C18 C17 C16 120.48(19) . . ?
C18 C17 H17 119.8 . . ?
C17 C18 H18 120.2 . . ?
C17 C18 C19 119.7(2) . . ?
C19 C18 H18 120.2 . . ?
C14 C19 Cl2 118.42(14) . . ?
C18 C19 Cl2 119.41(16) . . ?
C18 C19 C14 122.2(2) . . ?
C21 C20 N2 121.81(14) . . ?
C21 C20 C25 116.11(15) . . ?
C25 C20 N2 122.02(15) . . ?
C20 C21 Cl3 118.65(13) . . ?
C22 C21 Cl3 118.49(13) . . ?
C22 C21 C20 122.86(16) . . ?
C21 C22 H22 120.6 . . ?
C23 C22 C21 118.78(16) . . ?
C23 C22 H22 120.6 . . ?
C22 C23 H23 119.8 . . ?
C24 C23 C22 120.47(16) . . ?
C24 C23 H23 119.8 . . ?
C23 C24 H24 120.3 . . ?
C23 C24 C25 119.35(16) . . ?
C25 C24 H24 120.3 . . ?
C20 C25 Cl4 119.00(13) . . ?
C24 C25 Cl4 118.65(13) . . ?
C24 C25 C20 122.34(16) . . ?
O1 B1 O2 123.25(16) . . ?
O1 B1 C1 121.44(16) . . ?
O2 B1 C1 115.31(15) . . ?

loop_
_geom_bond_atom_site_label_1
_geom_bond_atom_site_label_2
_geom_bond_distance
_geom_bond_site_symmetry_2
_geom_bond_publ_flag
Cu1 N1 1.9294(14) . ?
Cu1 N2 1.9482(14) . ?
Cu1 C1 1.9999(16) . ?
Cu1 C2 2.0819(16) . ?
Cl1 C15 1.740(2) . ?
Cl2 C19 1.730(2) . ?
Cl3 C21 1.7432(17) . ?
Cl4 C25 1.7368(18) . ?
O1 C4 1.439(2) . ?
O1 B1 1.361(2) . ?
O2 C6 1.439(2) . ?
O2 B1 1.370(2) . ?
N1 C10 1.331(2) . ?
N1 C14 1.413(2) . ?
N2 C12 1.330(2) . ?
N2 C20 1.415(2) . ?
C1 H1 1.0000 . ?
C1 C2 1.397(2) . ?
C1 B1 1.562(2) . ?
C2 C7 1.511(2) . ?
C2 C8 1.506(2) . ?
C4 H4A 0.9900 . ?
C4 H4B 0.9900 . ?
C4 C5 1.515(3) . ?
C5 H5A 0.9900 . ?
C5 H5B 0.9900 . ?
C5 C6 1.508(3) . ?
C6 H6A 0.9900 . ?
C6 H6B 0.9900 . ?
C7 H7A 0.9800 . ?
C7 H7B 0.9800 . ?
C7 H7C 0.9800 . ?
C8 H8A 0.9800 . ?
C8 H8B 0.9800 . ?
C8 H8C 0.9800 . ?
C9 H9A 0.9800 . ?
C9 H9B 0.9800 . ?
C9 H9C 0.9800 . ?
C9 C10 1.508(2) . ?
C10 C11 1.405(2) . ?
C11 H11 0.9500 . ?
C11 C12 1.401(2) . ?
C12 C13 1.515(2) . ?
C13 H13A 0.9800 . ?
C13 H13B 0.9800 . ?
C13 H13C 0.9800 . ?
C14 C15 1.398(3) . ?
C14 C19 1.399(3) . ?
C15 C16 1.386(3) . ?
C16 H16 0.9500 . ?
C16 C17 1.383(4) . ?
C17 H17 0.9500 . ?
C17 C18 1.371(4) . ?
C18 H18 0.9500 . ?
C18 C19 1.387(3) . ?
C20 C21 1.397(2) . ?
C20 C25 1.402(2) . ?
C21 C22 1.390(2) . ?
C22 H22 0.9500 . ?
C22 C23 1.389(3) . ?
C23 H23 0.9500 . ?
C23 C24 1.386(3) . ?
C24 H24 0.9500 . ?
C24 C25 1.387(2) . ?

loop_
_geom_hbond_atom_site_label_D
_geom_hbond_atom_site_label_H
_geom_hbond_atom_site_label_A
_geom_hbond_distance_DH
_geom_hbond_distance_HA
_geom_hbond_distance_DA
_geom_hbond_angle_DHA
_geom_hbond_site_symmetry_A
_geom_hbond_publ_flag
C8 H8A O1 0.98 2.37 3.072(2) 128.2 . yes

loop_
_geom_torsion_atom_site_label_1
_geom_torsion_atom_site_label_2
_geom_torsion_atom_site_label_3
_geom_torsion_atom_site_label_4
_geom_torsion
_geom_torsion_site_symmetry_1
_geom_torsion_site_symmetry_2
_geom_torsion_site_symmetry_3
_geom_torsion_site_symmetry_4
_geom_torsion_publ_flag
Cu1 N1 C10 C9 -173.01(12) . . . . ?
Cu1 N1 C10 C11 6.9(2) . . . . ?
Cu1 N1 C14 C15 -92.53(18) . . . . ?
Cu1 N1 C14 C19 84.14(19) . . . . ?
Cu1 N2 C12 C11 2.1(2) . . . . ?
Cu1 N2 C12 C13 -177.10(12) . . . . ?
Cu1 N2 C20 C21 75.09(17) . . . . ?
Cu1 N2 C20 C25 -101.95(16) . . . . ?
Cu1 C1 C2 C7 98.64(15) . . . . ?
Cu1 C1 C2 C8 -103.83(16) . . . . ?
Cu1 C1 B1 O1 58.62(18) . . . . ?
Cu1 C1 B1 O2 -121.75(14) . . . . ?
Cl1 C15 C16 C17 -179.26(18) . . . . ?
Cl3 C21 C22 C23 179.20(13) . . . . ?
O1 C4 C5 C6 56.3(2) . . . . ?
N1 C10 C11 C12 -2.9(3) . . . . ?
N1 C14 C15 Cl1 -4.8(2) . . . . ?
N1 C14 C15 C16 175.98(19) . . . . ?
N1 C14 C19 Cl2 3.1(2) . . . . ?
N1 C14 C19 C18 -175.72(17) . . . . ?
N2 C20 C21 Cl3 0.9(2) . . . . ?
N2 C20 C21 C22 -179.12(15) . . . . ?
N2 C20 C25 Cl4 2.0(2) . . . . ?
N2 C20 C25 C24 -179.06(15) . . . . ?
C2 C1 B1 O1 -22.7(3) . . . . ?
C2 C1 B1 O2 156.88(16) . . . . ?
C4 O1 B1 O2 0.2(3) . . . . ?
C4 O1 B1 C1 179.79(15) . . . . ?
C4 C5 C6 O2 -54.4(2) . . . . ?
C6 O2 B1 O1 1.6(2) . . . . ?
C6 O2 B1 C1 -178.03(14) . . . . ?
C9 C10 C11 C12 176.94(17) . . . . ?
C10 N1 C14 C15 91.8(2) . . . . ?
C10 N1 C14 C19 -91.5(2) . . . . ?
C10 C11 C12 N2 -2.1(3) . . . . ?
C10 C11 C12 C13 177.12(16) . . . . ?
C12 N2 C20 C21 -105.23(18) . . . . ?
C12 N2 C20 C25 77.7(2) . . . . ?
C14 N1 C10 C9 2.5(2) . . . . ?
C14 N1 C10 C11 -177.67(15) . . . . ?
C14 C15 C16 C17 0.0(3) . . . . ?
C15 C14 C19 Cl2 179.94(14) . . . . ?
C15 C14 C19 C18 1.1(3) . . . . ?
C15 C16 C17 C18 0.7(4) . . . . ?
C16 C17 C18 C19 -0.4(3) . . . . ?
C17 C18 C19 Cl2 -179.30(17) . . . . ?
C17 C18 C19 C14 -0.5(3) . . . . ?
C19 C14 C15 Cl1 178.38(14) . . . . ?
C19 C14 C15 C16 -0.9(3) . . . . ?
C20 N2 C12 C11 -177.56(15) . . . . ?
C20 N2 C12 C13 3.2(2) . . . . ?
C20 C21 C22 C23 -0.8(3) . . . . ?
C21 C20 C25 Cl4 -175.19(12) . . . . ?
C21 C20 C25 C24 3.7(2) . . . . ?
C21 C22 C23 C24 1.8(3) . . . . ?
C22 C23 C24 C25 -0.1(3) . . . . ?
C23 C24 C25 Cl4 176.10(13) . . . . ?
C23 C24 C25 C20 -2.8(3) . . . . ?
C25 C20 C21 Cl3 178.12(12) . . . . ?
C25 C20 C21 C22 -1.9(2) . . . . ?
B1 O1 C4 C5 -29.8(2) . . . . ?
B1 O2 C6 C5 26.6(2) . . . . ?
B1 C1 C2 Cu1 98.44(17) . . . . ?
B1 C1 C2 C7 -162.92(16) . . . . ?
B1 C1 C2 C8 -5.4(3) . . . . ?

loop_
_exptl_oxdiff_crystal_face_indexfrac_h
_exptl_oxdiff_crystal_face_indexfrac_k
_exptl_oxdiff_crystal_face_indexfrac_l
_exptl_oxdiff_crystal_face_x
_exptl_oxdiff_crystal_face_y
_exptl_oxdiff_crystal_face_z
-1.6360 6.8360 -6.4966 0.2648 -0.4853 0.8333
-1.0597 -6.9102 -7.0403 -0.4488 0.8279 0.3364
1.6632 -6.7351 6.6584 -0.2575 0.4718 -0.8433
1.1028 6.7897 7.2265 0.4451 -0.8211 -0.3573
-0.9992 0.0007 0.0004 -0.1273 -0.0466 0.0871
0.9992 -0.0007 -0.0004 0.1273 0.0466 -0.0871
